data_1564149
loop_
_publ_author_name
'Zhao, Hongyan'
'Zhang, Shaohui'
'Fang, Xiaojun'
'Chen, Liang'
'Ren, Wenshan'

_publ_section_title
;
 Synthesis, structure and catalytic activity of organozinc complexes
 derived from chiral sulfonylamidoazetidines
;
_journal_name_full 'Inorganica Chimica Acta'
_journal_page_first 119767
_journal_paper_doi 10.1016/j.ica.2020.119767
_journal_volume 511
_journal_year 2020
_chemical_absolute_configuration rm
_chemical_formula_moiety 'C24 H26 N2 O2 S'
_chemical_formula_sum 'C24 H26 N2 O2 S'
_chemical_formula_weight 406.53
_space_group_crystal_system orthorhombic
_space_group_IT_number 19
_space_group_name_Hall 'P 2ac 2ab'
_space_group_name_H-M_alt 'P 21 21 21'
_atom_sites_solution_hydrogens mixed
_atom_sites_solution_primary direct
_cell_angle_alpha 90
_cell_angle_beta 90
_cell_angle_gamma 90
_cell_formula_units_Z 4
_cell_length_a 8.54575(8)
_cell_length_b 13.85892(12)
_cell_length_c 18.16386(14)
_cell_measurement_reflns_used 7908
_cell_measurement_temperature 149.7(4)
_cell_measurement_theta_max 72.8710
_cell_measurement_theta_min 4.0020
_cell_volume 2151.23(3)
_computing_cell_refinement 'CrysAlisPro 1.171.39.29c (Rigaku OD, 2017)'
_computing_data_collection 'CrysAlisPro 1.171.39.29c (Rigaku OD, 2017)'
_computing_data_reduction 'CrysAlisPro 1.171.39.29c (Rigaku OD, 2017)'
_computing_molecular_graphics 'Olex2 (Dolomanov et al., 2009)'
_computing_publication_material 'Olex2 (Dolomanov et al., 2009)'
_computing_structure_refinement 'ShelXL (Sheldrick, 2015)'
_computing_structure_solution 'ShelXT (Sheldrick, 2015)'
_diffrn_ambient_environment N~2~
_diffrn_ambient_temperature 149.7(4)
_diffrn_detector 'CCD plate'
_diffrn_detector_area_resol_mean 8.0243
_diffrn_detector_type EosS2
_diffrn_measured_fraction_theta_full 0.998
_diffrn_measured_fraction_theta_max 0.980
_diffrn_measurement_details
;
List of Runs (angles in degrees, time in seconds):

  # Type    Start    End  Width  t~exp~   \w     \q     \k     \f   Frames
--------------------------------------------------------------------------
  1  \w    -91.00  -3.00   1.00    4.89    --  -37.03 126.00-180.00   88
  2  \w   -104.00 -20.00   1.00    4.89    --  -37.03 -57.00  90.00   84
  3  \w     20.00 104.00   1.00    4.89    --   37.03  57.00 -30.00   84
  4  \w     20.00 104.00   1.00    4.89    --   37.03  57.00  60.00   84
  5  \w     41.00 109.00   1.00   20.00    --  110.47 -95.00-180.00   68
  6  \w     42.00 128.00   1.00   20.00    --  110.47 -45.00   0.00   86
  7  \w     41.00 109.00   1.00   20.00    --  110.47 -95.00  30.00   68
  8  \w     40.00 149.00   1.00   20.00    --  110.47 -15.00-120.00  109
  9  \w    101.00 178.00   1.00   20.00    --  110.47 102.00 -77.00   77
 10  \w    101.00 178.00   1.00   20.00    --  110.47 112.00 120.00   77
 11  \w   -106.00 -18.00   1.00    4.89    --  -37.03 -38.00-180.00   88
 12  \w      1.00  42.00   1.00    4.89    --   37.03 -99.00  60.00   41
;
_diffrn_measurement_device 'four-circle diffractometer'
_diffrn_measurement_device_type 'SuperNova, Dual, Cu at home/near, EosS2'
_diffrn_measurement_method '\w scans'
_diffrn_orient_matrix_type 'CrysAlisPro convention (1999,Acta A55,543-557)'
_diffrn_orient_matrix_UB_11 0.0255091000
_diffrn_orient_matrix_UB_12 0.0676824000
_diffrn_orient_matrix_UB_13 0.0662008000
_diffrn_orient_matrix_UB_21 0.0515895000
_diffrn_orient_matrix_UB_22 0.0810517000
_diffrn_orient_matrix_UB_23 -0.0527001000
_diffrn_orient_matrix_UB_31 -0.1708322000
_diffrn_orient_matrix_UB_32 0.0346787000
_diffrn_orient_matrix_UB_33 -0.0060287000
_diffrn_radiation_monochromator mirror
_diffrn_radiation_probe x-ray
_diffrn_radiation_type CuK\a
_diffrn_radiation_wavelength 1.54184
_diffrn_reflns_av_R_equivalents 0.0110
_diffrn_reflns_av_unetI/netI 0.0132
_diffrn_reflns_Laue_measured_fraction_full 0.998
_diffrn_reflns_Laue_measured_fraction_max 0.980
_diffrn_reflns_limit_h_max 6
_diffrn_reflns_limit_h_min -10
_diffrn_reflns_limit_k_max 16
_diffrn_reflns_limit_k_min -10
_diffrn_reflns_limit_l_max 22
_diffrn_reflns_limit_l_min -22
_diffrn_reflns_number 9288
_diffrn_reflns_point_group_measured_fraction_full 0.978
_diffrn_reflns_point_group_measured_fraction_max 0.947
_diffrn_reflns_theta_full 67.684
_diffrn_reflns_theta_max 72.940
_diffrn_reflns_theta_min 4.012
_diffrn_source 'micro-focus sealed X-ray tube'
_diffrn_source_type 'SuperNova (Cu) X-ray Source'
_exptl_absorpt_coefficient_mu 1.506
_exptl_absorpt_correction_T_max 1.00000
_exptl_absorpt_correction_T_min 0.84910
_exptl_absorpt_correction_type multi-scan
_exptl_absorpt_process_details
;
CrysAlisPro 1.171.39.29c (Rigaku Oxford Diffraction, 2017)
Empirical absorption correction using spherical harmonics,
 implemented in SCALE3 ABSPACK scaling algorithm.
;
_exptl_crystal_colour 'clear light colourless'
_exptl_crystal_colour_lustre clear
_exptl_crystal_colour_modifier light
_exptl_crystal_colour_primary colourless
_exptl_crystal_density_diffrn 1.255
_exptl_crystal_description needle
_exptl_crystal_F_000 864
_exptl_crystal_size_max 0.2
_exptl_crystal_size_mid 0.05
_exptl_crystal_size_min 0.05
_refine_diff_density_max 0.171
_refine_diff_density_min -0.331
_refine_diff_density_rms 0.038
_refine_ls_abs_structure_details
;
 Flack x determined using 1645 quotients [(I+)-(I-)]/[(I+)+(I-)]
 (Parsons, Flack and Wagner, Acta Cryst. B69 (2013) 249-259).
;
_refine_ls_abs_structure_Flack 0.008(4)
_refine_ls_extinction_coef .
_refine_ls_extinction_method none
_refine_ls_goodness_of_fit_ref 1.076
_refine_ls_hydrogen_treatment mixed
_refine_ls_matrix_type full
_refine_ls_number_parameters 268
_refine_ls_number_reflns 4069
_refine_ls_number_restraints 0
_refine_ls_restrained_S_all 1.076
_refine_ls_R_factor_all 0.0270
_refine_ls_R_factor_gt 0.0267
_refine_ls_shift/su_max 0.001
_refine_ls_shift/su_mean 0.000
_refine_ls_structure_factor_coef Fsqd
_refine_ls_weighting_details 'w=1/[\s^2^(Fo^2^)+(0.0432P)^2^+0.3942P] where P=(Fo^2^+2Fc^2^)/3'
_refine_ls_weighting_scheme calc
_refine_ls_wR_factor_gt 0.0706
_refine_ls_wR_factor_ref 0.0708
_reflns_Friedel_coverage 0.693
_reflns_Friedel_fraction_full 0.950
_reflns_Friedel_fraction_max 0.904
_reflns_number_gt 4023
_reflns_number_total 4069
_reflns_threshold_expression 'I > 2\s(I)'
_cod_data_source_file ICA-2020-511-119767.cif
_cod_data_source_block ligand
_cod_original_cell_volume 2151.24(3)
_cod_database_code 1564149
_shelx_space_group_comment
;
The symmetry employed for this shelxl refinement is uniquely defined
by the following loop, which should always be used as a source of
symmetry information in preference to the above space-group names.
They are only intended as comments.
;
_shelx_estimated_absorpt_t_max 0.929
_shelx_estimated_absorpt_t_min 0.753
_reflns_odcompleteness_completeness 99.73
_reflns_odcompleteness_iscentric 1
_reflns_odcompleteness_theta 66.97
_olex2_refinement_description
;
1. Fixed Uiso
 At 1.2 times of:
  All C(H) groups, All C(H,H) groups
 At 1.5 times of:
  All C(H,H,H) groups
2.a Ternary CH refined with riding coordinates:
 C10(H10), C17(H17), C2(H2)
2.b Secondary CH2 refined with riding coordinates:
 C1(H1A,H1B)
2.c Aromatic/amide H refined with riding coordinates:
 C21(H21), C9(H9), C14(H14), C4(H4), C12(H12), C16(H16), C15(H15), C20(H20),
 C24(H24), C23(H23), C22(H22), C7(H7), C13(H13), C8(H8)
2.d Idealised Me refined as rotating group:
 C18(H18A,H18B,H18C), C6(H6A,H6B,H6C)
;

loop_
_space_group_symop_operation_xyz
'x, y, z'
'-x+1/2, -y, z+1/2'
'-x, y+1/2, -z+1/2'
'x+1/2, -y+1/2, -z'

loop_
_atom_site_label
_atom_site_type_symbol
_atom_site_fract_x
_atom_site_fract_y
_atom_site_fract_z
_atom_site_U_iso_or_equiv
_atom_site_adp_type
_atom_site_occupancy
_atom_site_site_symmetry_order
_atom_site_calc_flag
_atom_site_refinement_flags_posn
_atom_site_refinement_flags_adp
_atom_site_refinement_flags_occupancy
_atom_site_disorder_assembly
_atom_site_disorder_group
S1 S 0.67254(5) 0.75213(3) 0.74567(2) 0.02179(11) Uani 1 1 d . . . . .
O2 O 0.69048(18) 0.70830(10) 0.81659(7) 0.0317(3) Uani 1 1 d . . . . .
O1 O 0.78860(15) 0.81709(10) 0.71761(8) 0.0313(3) Uani 1 1 d . . . . .
N1 N 0.66365(19) 0.66281(11) 0.68829(8) 0.0227(3) Uani 1 1 d . . . . .
N2 N 0.59510(18) 0.54655(11) 0.55544(8) 0.0206(3) Uani 1 1 d . . . . .
C11 C 0.3579(2) 0.62933(12) 0.61341(9) 0.0205(3) Uani 1 1 d . . . . .
C21 C 0.1657(3) 0.42487(14) 0.41897(12) 0.0367(5) Uani 1 1 d . . . . .
H21 H 0.097873 0.437978 0.380198 0.044 Uiso 1 1 calc R . . . .
C1 C 0.7456(2) 0.59737(13) 0.56673(10) 0.0252(4) Uani 1 1 d . . . . .
H1A H 0.793867 0.619635 0.521490 0.030 Uiso 1 1 calc R . . . .
H1B H 0.819738 0.561797 0.596689 0.030 Uiso 1 1 calc R . . . .
C9 C 0.4742(2) 0.89178(13) 0.69681(11) 0.0281(4) Uani 1 1 d . . . . .
H9 H 0.553364 0.908554 0.664106 0.034 Uiso 1 1 calc R . . . .
C10 C 0.5068(2) 0.63705(12) 0.57016(9) 0.0209(3) Uani 1 1 d . . . . .
H10 H 0.488134 0.671946 0.524055 0.025 Uiso 1 1 calc R . . . .
C14 C 0.0878(2) 0.62435(15) 0.70018(12) 0.0316(4) Uani 1 1 d . . . . .
H14 H -0.001654 0.623040 0.729351 0.038 Uiso 1 1 calc R . . . .
C4 C 0.3758(2) 0.78934(14) 0.79426(10) 0.0246(4) Uani 1 1 d . . . . .
H4 H 0.391117 0.737794 0.826244 0.029 Uiso 1 1 calc R . . . .
C12 C 0.2445(2) 0.70091(13) 0.60723(11) 0.0265(4) Uani 1 1 d . . . . .
H12 H 0.258801 0.750988 0.573819 0.032 Uiso 1 1 calc R . . . .
C16 C 0.3337(2) 0.55491(12) 0.66355(9) 0.0233(4) Uani 1 1 d . . . . .
H16 H 0.408526 0.506569 0.668393 0.028 Uiso 1 1 calc R . . . .
C17 C 0.5715(2) 0.50017(13) 0.48372(10) 0.0232(4) Uani 1 1 d . . . . .
H17 H 0.578404 0.549301 0.445056 0.028 Uiso 1 1 calc R . . . .
C2 C 0.6574(2) 0.67675(12) 0.60899(9) 0.0223(4) Uani 1 1 d . . . . .
H2 H 0.685660 0.742208 0.593508 0.027 Uiso 1 1 calc R . . . .
C15 C 0.1990(2) 0.55195(14) 0.70655(11) 0.0285(4) Uani 1 1 d . . . . .
H15 H 0.183549 0.501481 0.739502 0.034 Uiso 1 1 calc R . . . .
C20 C 0.3081(3) 0.47247(13) 0.42333(11) 0.0306(4) Uani 1 1 d . . . . .
H20 H 0.334392 0.518015 0.387815 0.037 Uiso 1 1 calc R . . . .
C24 C 0.3690(2) 0.38421(13) 0.53276(10) 0.0249(4) Uani 1 1 d . . . . .
H24 H 0.437841 0.369489 0.570801 0.030 Uiso 1 1 calc R . . . .
C5 C 0.2350(2) 0.84008(15) 0.79558(11) 0.0303(4) Uani 1 1 d . . . . .
C18 C 0.7008(2) 0.42615(15) 0.47197(11) 0.0317(4) Uani 1 1 d . . . . .
H18A H 0.800810 0.457528 0.474787 0.048 Uiso 1 1 calc GR . . . .
H18B H 0.688925 0.396942 0.424378 0.048 Uiso 1 1 calc GR . . . .
H18C H 0.694295 0.377337 0.509342 0.048 Uiso 1 1 calc GR . . . .
C23 C 0.2261(3) 0.33794(14) 0.52918(11) 0.0286(4) Uani 1 1 d . . . . .
H23 H 0.198397 0.293334 0.565153 0.034 Uiso 1 1 calc R . . . .
C22 C 0.1239(2) 0.35801(14) 0.47198(12) 0.0326(4) Uani 1 1 d . . . . .
H22 H 0.027865 0.326704 0.469227 0.039 Uiso 1 1 calc R . . . .
C3 C 0.4933(2) 0.81549(12) 0.74536(10) 0.0214(3) Uani 1 1 d . . . . .
C7 C 0.2171(2) 0.91699(15) 0.74688(13) 0.0358(5) Uani 1 1 d . . . . .
H7 H 0.124257 0.951984 0.747170 0.043 Uiso 1 1 calc R . . . .
C13 C 0.1102(2) 0.69862(15) 0.65024(12) 0.0310(4) Uani 1 1 d . . . . .
H13 H 0.035401 0.746946 0.645525 0.037 Uiso 1 1 calc R . . . .
C19 C 0.4118(2) 0.45282(13) 0.48010(9) 0.0220(4) Uani 1 1 d . . . . .
C8 C 0.3344(3) 0.94248(15) 0.69809(12) 0.0357(5) Uani 1 1 d . . . . .
H8 H 0.319417 0.993926 0.665988 0.043 Uiso 1 1 calc R . . . .
C6 C 0.1060(3) 0.8124(2) 0.84776(13) 0.0441(6) Uani 1 1 d . . . . .
H6A H 0.140807 0.760451 0.878695 0.066 Uiso 1 1 calc GR . . . .
H6B H 0.016023 0.792010 0.820193 0.066 Uiso 1 1 calc GR . . . .
H6C H 0.078839 0.866911 0.877722 0.066 Uiso 1 1 calc GR . . . .
H1 H 0.613(3) 0.6109(19) 0.7032(14) 0.039(7) Uiso 1 1 d . . . . .

loop_
_atom_site_aniso_label
_atom_site_aniso_U_11
_atom_site_aniso_U_22
_atom_site_aniso_U_33
_atom_site_aniso_U_23
_atom_site_aniso_U_13
_atom_site_aniso_U_12
S1 0.0181(2) 0.0217(2) 0.0255(2) -0.00397(16) -0.00357(15) 0.00159(16)
O2 0.0343(7) 0.0345(7) 0.0263(6) -0.0027(5) -0.0104(6) 0.0083(6)
O1 0.0206(7) 0.0275(7) 0.0457(8) -0.0082(6) 0.0019(6) -0.0046(5)
N1 0.0244(8) 0.0190(7) 0.0248(7) -0.0020(5) -0.0010(6) -0.0006(6)
N2 0.0192(7) 0.0225(7) 0.0203(7) -0.0030(6) 0.0008(6) 0.0029(6)
C11 0.0190(8) 0.0207(8) 0.0217(8) -0.0032(6) -0.0019(7) 0.0008(7)
C21 0.0378(11) 0.0294(10) 0.0431(11) 0.0025(8) -0.0175(10) 0.0022(9)
C1 0.0204(8) 0.0279(9) 0.0274(9) -0.0038(7) 0.0023(7) 0.0007(7)
C9 0.0300(10) 0.0228(9) 0.0316(9) 0.0017(7) 0.0003(8) 0.0004(8)
C10 0.0223(8) 0.0188(8) 0.0215(8) 0.0008(6) -0.0006(7) 0.0018(7)
C14 0.0206(9) 0.0348(10) 0.0393(10) -0.0083(9) 0.0069(8) -0.0043(8)
C4 0.0230(9) 0.0290(9) 0.0216(8) -0.0021(7) -0.0015(7) 0.0002(7)
C12 0.0239(9) 0.0247(9) 0.0310(9) 0.0017(7) -0.0036(8) 0.0027(8)
C16 0.0228(9) 0.0213(8) 0.0259(8) -0.0013(7) 0.0006(8) 0.0021(7)
C17 0.0272(9) 0.0242(9) 0.0183(8) -0.0008(7) 0.0022(7) 0.0007(8)
C2 0.0212(9) 0.0213(8) 0.0244(8) -0.0001(6) 0.0023(7) -0.0001(7)
C15 0.0273(10) 0.0283(9) 0.0301(9) -0.0018(7) 0.0044(8) -0.0045(8)
C20 0.0401(11) 0.0238(8) 0.0280(9) 0.0031(7) -0.0071(9) -0.0003(8)
C24 0.0314(10) 0.0234(9) 0.0201(8) -0.0003(7) -0.0021(7) 0.0014(8)
C5 0.0219(9) 0.0407(11) 0.0283(9) -0.0109(8) -0.0011(8) 0.0016(8)
C18 0.0305(10) 0.0331(10) 0.0313(9) -0.0083(8) 0.0071(8) 0.0027(8)
C23 0.0355(11) 0.0229(9) 0.0274(9) -0.0010(7) 0.0051(8) -0.0013(8)
C22 0.0262(10) 0.0256(9) 0.0460(11) -0.0046(8) -0.0033(9) -0.0016(8)
C3 0.0206(8) 0.0202(8) 0.0234(8) -0.0034(7) -0.0028(7) 0.0020(6)
C7 0.0271(10) 0.0361(10) 0.0443(11) -0.0095(9) -0.0060(9) 0.0122(8)
C13 0.0192(9) 0.0296(10) 0.0442(11) -0.0038(8) -0.0017(8) 0.0052(8)
C19 0.0267(9) 0.0199(8) 0.0194(8) -0.0032(7) 0.0012(7) 0.0012(7)
C8 0.0377(11) 0.0257(9) 0.0438(11) 0.0043(8) -0.0077(10) 0.0073(9)
C6 0.0255(10) 0.0708(16) 0.0359(11) -0.0096(11) 0.0053(9) 0.0012(11)

loop_
_atom_type_symbol
_atom_type_description
_atom_type_scat_dispersion_real
_atom_type_scat_dispersion_imag
_atom_type_scat_source
C C 0.0181 0.0091 'International Tables Vol C Tables 4.2.6.8 and 6.1.1.4'
H H 0.0000 0.0000 'International Tables Vol C Tables 4.2.6.8 and 6.1.1.4'
N N 0.0311 0.0180 'International Tables Vol C Tables 4.2.6.8 and 6.1.1.4'
O O 0.0492 0.0322 'International Tables Vol C Tables 4.2.6.8 and 6.1.1.4'
S S 0.3331 0.5567 'International Tables Vol C Tables 4.2.6.8 and 6.1.1.4'

loop_
_geom_angle_atom_site_label_1
_geom_angle_atom_site_label_2
_geom_angle_atom_site_label_3
_geom_angle
_geom_angle_site_symmetry_1
_geom_angle_site_symmetry_3
O2 S1 O1 120.81(9) . .
O2 S1 N1 105.04(8) . .
O2 S1 C3 107.86(9) . .
O1 S1 N1 106.48(8) . .
O1 S1 C3 106.66(8) . .
N1 S1 C3 109.72(8) . .
S1 N1 H1 116.6(17) . .
C2 N1 S1 122.51(12) . .
C2 N1 H1 113.2(17) . .
C1 N2 C10 90.84(13) . .
C17 N2 C1 116.81(14) . .
C17 N2 C10 117.34(14) . .
C12 C11 C10 119.87(16) . .
C16 C11 C10 121.45(15) . .
C16 C11 C12 118.56(17) . .
C20 C21 H21 119.8 . .
C22 C21 H21 119.8 . .
C22 C21 C20 120.36(19) . .
N2 C1 H1A 113.8 . .
N2 C1 H1B 113.8 . .
N2 C1 C2 89.08(13) . .
H1A C1 H1B 111.0 . .
C2 C1 H1A 113.8 . .
C2 C1 H1B 113.8 . .
C3 C9 H9 120.7 . .
C8 C9 H9 120.7 . .
C8 C9 C3 118.53(19) . .
N2 C10 C11 117.67(14) . .
N2 C10 H10 110.2 . .
N2 C10 C2 87.72(13) . .
C11 C10 H10 110.2 . .
C11 C10 C2 119.09(14) . .
C2 C10 H10 110.2 . .
C15 C14 H14 120.1 . .
C13 C14 H14 120.1 . .
C13 C14 C15 119.81(18) . .
C5 C4 H4 119.9 . .
C3 C4 H4 119.9 . .
C3 C4 C5 120.23(17) . .
C11 C12 H12 119.5 . .
C13 C12 C11 120.92(18) . .
C13 C12 H12 119.5 . .
C11 C16 H16 119.6 . .
C11 C16 C15 120.78(17) . .
C15 C16 H16 119.6 . .
N2 C17 H17 108.9 . .
N2 C17 C18 108.66(15) . .
N2 C17 C19 110.62(14) . .
C18 C17 H17 108.9 . .
C19 C17 H17 108.9 . .
C19 C17 C18 110.84(15) . .
N1 C2 C1 112.41(15) . .
N1 C2 C10 115.42(15) . .
N1 C2 H2 113.5 . .
C1 C2 C10 85.79(13) . .
C1 C2 H2 113.5 . .
C10 C2 H2 113.5 . .
C14 C15 C16 119.92(18) . .
C14 C15 H15 120.0 . .
C16 C15 H15 120.0 . .
C21 C20 H20 119.7 . .
C19 C20 C21 120.65(18) . .
C19 C20 H20 119.7 . .
C23 C24 H24 119.5 . .
C23 C24 C19 121.00(17) . .
C19 C24 H24 119.5 . .
C4 C5 C6 121.0(2) . .
C7 C5 C4 118.00(19) . .
C7 C5 C6 121.0(2) . .
C17 C18 H18A 109.5 . .
C17 C18 H18B 109.5 . .
C17 C18 H18C 109.5 . .
H18A C18 H18B 109.5 . .
H18A C18 H18C 109.5 . .
H18B C18 H18C 109.5 . .
C24 C23 H23 120.0 . .
C24 C23 C22 119.95(18) . .
C22 C23 H23 120.0 . .
C21 C22 C23 119.6(2) . .
C21 C22 H22 120.2 . .
C23 C22 H22 120.2 . .
C9 C3 S1 118.93(15) . .
C9 C3 C4 121.37(17) . .
C4 C3 S1 119.69(14) . .
C5 C7 H7 119.3 . .
C8 C7 C5 121.49(18) . .
C8 C7 H7 119.3 . .
C14 C13 C12 120.00(18) . .
C14 C13 H13 120.0 . .
C12 C13 H13 120.0 . .
C20 C19 C17 121.50(17) . .
C20 C19 C24 118.41(18) . .
C24 C19 C17 120.02(16) . .
C9 C8 H8 119.8 . .
C7 C8 C9 120.37(19) . .
C7 C8 H8 119.8 . .
C5 C6 H6A 109.5 . .
C5 C6 H6B 109.5 . .
C5 C6 H6C 109.5 . .
H6A C6 H6B 109.5 . .
H6A C6 H6C 109.5 . .
H6B C6 H6C 109.5 . .

loop_
_geom_bond_atom_site_label_1
_geom_bond_atom_site_label_2
_geom_bond_distance
_geom_bond_site_symmetry_2
S1 O2 1.4325(13) .
S1 O1 1.4332(14) .
S1 N1 1.6199(15) .
S1 C3 1.7655(18) .
N1 C2 1.454(2) .
N1 H1 0.88(3) .
N2 C1 1.480(2) .
N2 C10 1.488(2) .
N2 C17 1.466(2) .
C11 C10 1.499(2) .
C11 C12 1.391(2) .
C11 C16 1.391(2) .
C21 H21 0.9300 .
C21 C20 1.387(3) .
C21 C22 1.383(3) .
C1 H1A 0.9700 .
C1 H1B 0.9700 .
C1 C2 1.539(2) .
C9 H9 0.9300 .
C9 C3 1.386(3) .
C9 C8 1.386(3) .
C10 H10 0.9800 .
C10 C2 1.567(2) .
C14 H14 0.9300 .
C14 C15 1.387(3) .
C14 C13 1.385(3) .
C4 H4 0.9300 .
C4 C5 1.394(3) .
C4 C3 1.389(3) .
C12 H12 0.9300 .
C12 C13 1.388(3) .
C16 H16 0.9300 .
C16 C15 1.392(3) .
C17 H17 0.9800 .
C17 C18 1.523(3) .
C17 C19 1.516(2) .
C2 H2 0.9800 .
C15 H15 0.9300 .
C20 H20 0.9300 .
C20 C19 1.386(3) .
C24 H24 0.9300 .
C24 C23 1.381(3) .
C24 C19 1.397(2) .
C5 C7 1.394(3) .
C5 C6 1.504(3) .
C18 H18A 0.9600 .
C18 H18B 0.9600 .
C18 H18C 0.9600 .
C23 H23 0.9300 .
C23 C22 1.385(3) .
C22 H22 0.9300 .
C7 H7 0.9300 .
C7 C8 1.384(3) .
C13 H13 0.9300 .
C8 H8 0.9300 .
C6 H6A 0.9600 .
C6 H6B 0.9600 .
C6 H6C 0.9600 .

loop_
_geom_torsion_atom_site_label_1
_geom_torsion_atom_site_label_2
_geom_torsion_atom_site_label_3
_geom_torsion_atom_site_label_4
_geom_torsion
_geom_torsion_site_symmetry_1
_geom_torsion_site_symmetry_2
_geom_torsion_site_symmetry_3
_geom_torsion_site_symmetry_4
S1 N1 C2 C1 145.12(14) . . . .
S1 N1 C2 C10 -118.67(15) . . . .
O2 S1 N1 C2 -175.14(15) . . . .
O2 S1 C3 C9 155.77(15) . . . .
O2 S1 C3 C4 -23.12(17) . . . .
O1 S1 N1 C2 -45.91(17) . . . .
O1 S1 C3 C9 24.61(17) . . . .
O1 S1 C3 C4 -154.28(15) . . . .
N1 S1 C3 C9 -90.34(16) . . . .
N1 S1 C3 C4 90.77(16) . . . .
N2 C1 C2 N1 96.97(16) . . . .
N2 C1 C2 C10 -18.84(12) . . . .
N2 C10 C2 N1 -94.09(15) . . . .
N2 C10 C2 C1 18.75(12) . . . .
N2 C17 C19 C20 126.84(18) . . . .
N2 C17 C19 C24 -56.3(2) . . . .
C11 C10 C2 N1 26.6(2) . . . .
C11 C10 C2 C1 139.40(15) . . . .
C11 C12 C13 C14 0.0(3) . . . .
C11 C16 C15 C14 -0.7(3) . . . .
C21 C20 C19 C17 176.79(18) . . . .
C21 C20 C19 C24 -0.2(3) . . . .
C1 N2 C10 C11 -141.37(15) . . . .
C1 N2 C10 C2 -19.46(13) . . . .
C1 N2 C17 C18 59.1(2) . . . .
C1 N2 C17 C19 -179.06(14) . . . .
C10 N2 C1 C2 19.83(13) . . . .
C10 N2 C17 C18 165.30(15) . . . .
C10 N2 C17 C19 -72.81(19) . . . .
C10 C11 C12 C13 -175.79(17) . . . .
C10 C11 C16 C15 176.07(16) . . . .
C4 C5 C7 C8 0.4(3) . . . .
C12 C11 C10 N2 -157.29(16) . . . .
C12 C11 C10 C2 98.80(19) . . . .
C12 C11 C16 C15 0.1(3) . . . .
C16 C11 C10 N2 26.8(2) . . . .
C16 C11 C10 C2 -77.1(2) . . . .
C16 C11 C12 C13 0.2(3) . . . .
C17 N2 C1 C2 141.30(15) . . . .
C17 N2 C10 C11 97.61(18) . . . .
C17 N2 C10 C2 -140.49(15) . . . .
C15 C14 C13 C12 -0.6(3) . . . .
C20 C21 C22 C23 -0.7(3) . . . .
C24 C23 C22 C21 -0.4(3) . . . .
C5 C4 C3 S1 178.69(14) . . . .
C5 C4 C3 C9 -0.2(3) . . . .
C5 C7 C8 C9 -0.3(3) . . . .
C18 C17 C19 C20 -112.57(19) . . . .
C18 C17 C19 C24 64.3(2) . . . .
C23 C24 C19 C17 -177.93(16) . . . .
C23 C24 C19 C20 -0.9(3) . . . .
C22 C21 C20 C19 1.0(3) . . . .
C3 S1 N1 C2 69.16(17) . . . .
C3 C9 C8 C7 -0.1(3) . . . .
C3 C4 C5 C7 -0.2(3) . . . .
C3 C4 C5 C6 179.56(19) . . . .
C13 C14 C15 C16 0.9(3) . . . .
C19 C24 C23 C22 1.2(3) . . . .
C8 C9 C3 S1 -178.57(15) . . . .
C8 C9 C3 C4 0.3(3) . . . .
C6 C5 C7 C8 -179.3(2) . . . .
